data_7049228
loop_
_publ_author_name
'Netzsch, Philip'
'H\"ammer, Matthias'
'Gross, Peter'
'Bariss, Harijs'
'Block, Theresa'
'Heletta, Lukas'
'P\"ottgen, Rainer'
'Bruns, J\"orn'
'Huppertz, Hubert'
'H\"oppe, Henning A'

_publ_section_title
;
 RE<sub>2</sub>[B<sub>2</sub>(SO<sub>4</sub>)<sub>6</sub>] (RE = Y, La-Nd,
 Sm, Eu, Tb-Lu): a silicate-analogous host structure with weak
 coordination behaviour.
;
_journal_issue 13
_journal_name_full 'Dalton transactions (Cambridge, England : 2003)'
_journal_page_first 4387
_journal_page_last 4397
_journal_paper_doi 10.1039/c9dt00445a
_journal_volume 48
_journal_year 2019
_chemical_formula_sum 'B2 O24 S6 Y2'
_chemical_formula_weight 775.80
_space_group_crystal_system monoclinic
_space_group_IT_number 15
_space_group_name_Hall '-C 2yc'
_space_group_name_H-M_alt 'C 1 2/c 1'
_symmetry_space_group_name_Hall '-C 2yc'
_symmetry_space_group_name_H-M 'C 1 2/c 1'
_audit_creation_method SHELXL-2014/7
_cell_angle_alpha 90
_cell_angle_beta 93.4470(10)
_cell_angle_gamma 90
_cell_formula_units_Z 4
_cell_length_a 13.5172(5)
_cell_length_b 11.3941(4)
_cell_length_c 10.8994(4)
_cell_measurement_reflns_used 3942
_cell_measurement_temperature 287(2)
_cell_measurement_theta_max 37.500
_cell_measurement_theta_min 2.340
_cell_volume 1675.65(11)
_computing_structure_refinement 'SHELXL-2014/7 (Sheldrick, 2014)'
_diffrn_ambient_temperature 287(2)
_diffrn_measured_fraction_theta_full 1.000
_diffrn_measured_fraction_theta_max 1.000
_diffrn_measurement_device_type 'Bruker D8 Venture'
_diffrn_measurement_method 'omega scan'
_diffrn_radiation_monochromator graphite
_diffrn_radiation_source 'fine-focus sealed tube'
_diffrn_radiation_type MoK\a
_diffrn_radiation_wavelength 0.71073
_diffrn_reflns_av_R_equivalents 0.0426
_diffrn_reflns_av_unetI/netI 0.0267
_diffrn_reflns_Laue_measured_fraction_full 1.000
_diffrn_reflns_Laue_measured_fraction_max 1.000
_diffrn_reflns_limit_h_max 23
_diffrn_reflns_limit_h_min -22
_diffrn_reflns_limit_k_max 19
_diffrn_reflns_limit_k_min -19
_diffrn_reflns_limit_l_max 18
_diffrn_reflns_limit_l_min -18
_diffrn_reflns_number 30731
_diffrn_reflns_point_group_measured_fraction_full 1.000
_diffrn_reflns_point_group_measured_fraction_max 1.000
_diffrn_reflns_theta_full 25.242
_diffrn_reflns_theta_max 37.500
_diffrn_reflns_theta_min 2.340
_exptl_absorpt_coefficient_mu 7.779
_exptl_absorpt_correction_type multi-scan
_exptl_absorpt_process_details
; 
 multi-scan absorption correction using SADABS 
(G. M. Sheldrick, (1996). SADABS. Program for Empirical 
Absorption Correction. University of G\"ottingen, Germany.)
;
_exptl_crystal_colour colourless
_exptl_crystal_density_diffrn 3.075
_exptl_crystal_description block
_exptl_crystal_F_000 1504
_exptl_crystal_size_max 0.12
_exptl_crystal_size_mid 0.10
_exptl_crystal_size_min 0.09
_exptl_transmission_factor_max 0.7489
_exptl_transmission_factor_min 0.6247
_refine_diff_density_max 0.682
_refine_diff_density_min -0.525
_refine_diff_density_rms 0.120
_refine_ls_extinction_coef 0.00154(11)
_refine_ls_extinction_expression Fc^*^=kFc[1+0.001xFc^2^\l^3^/sin(2\q)]^-1/4^
_refine_ls_extinction_method 'SHELXL-2014/7 (Sheldrick 2014'
_refine_ls_goodness_of_fit_ref 0.994
_refine_ls_hydrogen_treatment undef
_refine_ls_matrix_type full
_refine_ls_number_parameters 155
_refine_ls_number_reflns 4423
_refine_ls_number_restraints 0
_refine_ls_restrained_S_all 0.994
_refine_ls_R_factor_all 0.0290
_refine_ls_R_factor_gt 0.0224
_refine_ls_shift/su_max 0.002
_refine_ls_shift/su_mean 0.000
_refine_ls_structure_factor_coef Fsqd
_refine_ls_weighting_details 'w=1/[\s^2^(Fo^2^)+(0.0229P)^2^+2.2944P] where P=(Fo^2^+2Fc^2^)/3'
_refine_ls_weighting_scheme calc
_refine_ls_wR_factor_gt 0.0480
_refine_ls_wR_factor_ref 0.0493
_reflns_Friedel_coverage 0.000
_reflns_number_gt 3942
_reflns_number_total 4423
_reflns_threshold_expression 'I > 2\s(I)'
_cod_data_source_file c9dt00445a15.cif
_cod_data_source_block mo_PN92_RT_0m
_cod_depositor_comments 'Adding full bibliography for 7049219--7049233.cif.'
_cod_database_code 7049228
_shelx_shelxl_version_number 2014/7
_shelx_space_group_comment
;
The symmetry employed for this shelxl refinement is uniquely defined
by the following loop, which should always be used as a source of
symmetry information in preference to the above space-group names.
They are only intended as comments.
;

loop_
_space_group_symop_operation_xyz
'x, y, z'
'-x, y, -z+1/2'
'x+1/2, y+1/2, z'
'-x+1/2, y+1/2, -z+1/2'
'-x, -y, -z'
'x, -y, z-1/2'
'-x+1/2, -y+1/2, -z'
'x+1/2, -y+1/2, z-1/2'

loop_
_atom_site_label
_atom_site_type_symbol
_atom_site_fract_x
_atom_site_fract_y
_atom_site_fract_z
_atom_site_U_iso_or_equiv
_atom_site_adp_type
_atom_site_occupancy
_atom_site_site_symmetry_order
_atom_site_calc_flag
Y001 Y 0.31180(2) 0.95161(2) 0.84568(2) 0.00583(3) Uani 1 1 d
S002 S 0.37136(2) 0.48795(3) 0.42255(3) 0.00619(5) Uani 1 1 d
S003 S 0.63952(2) 0.79893(3) 0.36038(3) 0.00533(5) Uani 1 1 d
S004 S 0.42178(2) 0.85276(3) 0.58135(3) 0.00615(5) Uani 1 1 d
O005 O 0.62321(8) 0.89066(9) 0.26987(10) 0.01220(18) Uani 1 1 d
O006 O 0.45780(7) 0.56959(8) 0.40288(9) 0.00825(15) Uani 1 1 d
O007 O 0.53518(7) 0.75197(9) 0.38151(9) 0.00894(16) Uani 1 1 d
O008 O 0.35453(8) 0.85107(10) 0.67968(10) 0.01372(19) Uani 1 1 d
O009 O 0.68129(7) 0.84337(9) 0.47697(9) 0.00979(16) Uani 1 1 d
O00A O 0.32316(8) 0.51927(9) 0.53174(10) 0.01312(18) Uani 1 1 d
O00B O 0.42505(8) 0.72378(8) 0.54233(10) 0.01236(18) Uani 1 1 d
O00C O 0.69659(8) 0.70156(9) 0.31617(9) 0.01241(18) Uani 1 1 d
O00D O 0.58199(8) 0.63250(8) 0.56225(9) 0.01055(17) Uani 1 1 d
O00E O 0.31187(8) 0.48310(9) 0.30960(10) 0.01189(17) Uani 1 1 d
O00F O 0.38030(10) 0.91689(11) 0.47724(11) 0.0209(2) Uani 1 1 d
O00G O 0.52055(8) 0.89018(11) 0.61907(11) 0.0177(2) Uani 1 1 d
B00H B 0.50074(10) 0.67109(11) 0.47248(13) 0.0064(2) Uani 1 1 d

loop_
_atom_site_aniso_label
_atom_site_aniso_U_11
_atom_site_aniso_U_22
_atom_site_aniso_U_33
_atom_site_aniso_U_23
_atom_site_aniso_U_13
_atom_site_aniso_U_12
Y001 0.00625(5) 0.00652(5) 0.00474(5) 0.00007(4) 0.00052(3) -0.00037(4)
S002 0.00548(11) 0.00596(11) 0.00704(12) 0.00098(9) -0.00042(9) -0.00094(9)
S003 0.00572(11) 0.00509(11) 0.00518(11) 0.00028(9) 0.00038(8) -0.00049(8)
S004 0.00643(11) 0.00619(11) 0.00592(12) -0.00078(9) 0.00121(9) 0.00039(9)
O005 0.0117(4) 0.0120(4) 0.0125(4) 0.0072(3) -0.0018(3) -0.0031(3)
O006 0.0076(4) 0.0075(4) 0.0098(4) -0.0013(3) 0.0018(3) -0.0034(3)
O007 0.0063(4) 0.0108(4) 0.0097(4) 0.0040(3) 0.0000(3) -0.0029(3)
O008 0.0130(4) 0.0166(5) 0.0124(4) -0.0061(4) 0.0078(3) -0.0026(4)
O009 0.0094(4) 0.0119(4) 0.0078(4) -0.0037(3) -0.0012(3) -0.0012(3)
O00A 0.0131(4) 0.0136(4) 0.0133(4) -0.0022(3) 0.0064(4) -0.0046(3)
O00B 0.0128(4) 0.0060(4) 0.0192(5) -0.0026(3) 0.0093(4) -0.0008(3)
O00C 0.0130(4) 0.0120(4) 0.0123(4) -0.0038(3) 0.0012(3) 0.0058(3)
O00D 0.0127(4) 0.0057(4) 0.0126(4) 0.0004(3) -0.0051(3) 0.0003(3)
O00E 0.0110(4) 0.0129(4) 0.0110(4) 0.0028(3) -0.0054(3) -0.0019(3)
O00F 0.0276(6) 0.0203(5) 0.0145(5) 0.0077(4) -0.0010(4) 0.0114(5)
O00G 0.0099(4) 0.0257(6) 0.0176(5) -0.0082(4) 0.0025(4) -0.0079(4)
B00H 0.0068(5) 0.0044(5) 0.0080(5) 0.0004(4) 0.0008(4) -0.0004(4)

loop_
_atom_type_symbol
_atom_type_description
_atom_type_scat_dispersion_real
_atom_type_scat_dispersion_imag
_atom_type_scat_source
B B 0.0013 0.0007 'International Tables Vol C Tables 4.2.6.8 and 6.1.1.4'
O O 0.0106 0.0060 'International Tables Vol C Tables 4.2.6.8 and 6.1.1.4'
S S 0.1246 0.1234 'International Tables Vol C Tables 4.2.6.8 and 6.1.1.4'
Y Y -2.7962 3.5667 'International Tables Vol C Tables 4.2.6.8 and 6.1.1.4'

loop_
_geom_angle_atom_site_label_1
_geom_angle_atom_site_label_2
_geom_angle_atom_site_label_3
_geom_angle
_geom_angle_site_symmetry_1
_geom_angle_site_symmetry_3
O00F Y001 O008 137.89(4) 6_576 .
O00F Y001 O009 79.94(4) 6_576 2_656
O008 Y001 O009 113.94(4) . 2_656
O00F Y001 O00C 146.26(4) 6_576 8_466
O008 Y001 O00C 73.21(4) . 8_466
O009 Y001 O00C 73.04(4) 2_656 8_466
O00F Y001 O00G 74.94(5) 6_576 2_656
O008 Y001 O00G 72.04(4) . 2_656
O009 Y001 O00G 73.46(4) 2_656 2_656
O00C Y001 O00G 114.87(4) 8_466 2_656
O00F Y001 O005 71.53(4) 6_576 5_676
O008 Y001 O005 80.72(4) . 5_676
O009 Y001 O005 148.38(4) 2_656 5_676
O00C Y001 O005 138.40(4) 8_466 5_676
O00G Y001 O005 85.98(4) 2_656 5_676
O00F Y001 O00E 118.94(4) 6_576 7_566
O008 Y001 O00E 78.11(4) . 7_566
O009 Y001 O00E 138.26(4) 2_656 7_566
O00C Y001 O00E 73.05(4) 8_466 7_566
O00G Y001 O00E 144.38(4) 2_656 7_566
O005 Y001 O00E 70.20(3) 5_676 7_566
O00F Y001 O00A 74.49(4) 6_576 4_556
O008 Y001 O00A 146.70(4) . 4_556
O009 Y001 O00A 72.72(4) 2_656 4_556
O00C Y001 O00A 78.41(4) 8_466 4_556
O00G Y001 O00A 137.51(4) 2_656 4_556
O005 Y001 O00A 111.09(4) 5_676 4_556
O00E Y001 O00A 77.24(4) 7_566 4_556
O00E S002 O00A 117.60(7) . .
O00E S002 O00D 105.53(6) . 5_666
O00A S002 O00D 109.94(6) . 5_666
O00E S002 O006 107.44(6) . .
O00A S002 O006 110.86(6) . .
O00D S002 O006 104.58(6) 5_666 .
O005 S003 O00C 112.89(6) . .
O005 S003 O009 112.39(6) . .
O00C S003 O009 111.80(6) . .
O005 S003 O007 104.49(6) . .
O00C S003 O007 107.12(6) . .
O009 S003 O007 107.60(6) . .
O00F S004 O00G 112.77(8) . .
O00F S004 O008 111.08(7) . .
O00G S004 O008 113.97(7) . .
O00F S004 O00B 106.59(7) . .
O00G S004 O00B 108.80(7) . .
O008 S004 O00B 102.88(6) . .
S003 O005 Y001 149.00(6) . 5_676
B00H O006 S002 133.36(9) . .
B00H O007 S003 131.14(9) . .
S004 O008 Y001 142.51(7) . .
S003 O009 Y001 157.14(6) . 2_656
S002 O00A Y001 139.80(6) . 4_546
B00H O00B S004 125.40(9) . .
S003 O00C Y001 152.22(7) . 8_565
B00H O00D S002 128.57(8) . 5_666
S002 O00E Y001 156.60(7) . 7_566
S004 O00F Y001 167.27(8) . 6_575
S004 O00G Y001 172.66(7) . 2_656
O00B B00H O007 111.30(10) . .
O00B B00H O006 109.06(10) . .
O007 B00H O006 106.12(10) . .
O00B B00H O00D 107.10(11) . .
O007 B00H O00D 112.43(10) . .
O006 B00H O00D 110.84(10) . .

loop_
_geom_bond_atom_site_label_1
_geom_bond_atom_site_label_2
_geom_bond_distance
_geom_bond_site_symmetry_2
Y001 O00F 2.2358(11) 6_576
Y001 O008 2.2462(10) .
Y001 O009 2.2901(10) 2_656
Y001 O00C 2.3483(10) 8_466
Y001 O00G 2.3808(11) 2_656
Y001 O005 2.3918(10) 5_676
Y001 O00E 2.4232(10) 7_566
Y001 O00A 2.4496(10) 4_556
S002 O00E 1.4305(10) .
S002 O00A 1.4357(11) .
S002 O00D 1.5152(10) 5_666
S002 O006 1.5186(10) .
S003 O005 1.4450(10) .
S003 O00C 1.4501(10) .
S003 O009 1.4505(10) .
S003 O007 1.5387(10) .
S004 O00F 1.4350(11) .
S004 O00G 1.4378(11) .
S004 O008 1.4465(10) .
S004 O00B 1.5313(10) .
O005 Y001 2.3918(10) 5_676
O006 B00H 1.4822(16) .
O007 B00H 1.4507(16) .
O009 Y001 2.2901(9) 2_656
O00A Y001 2.4496(10) 4_546
O00B B00H 1.4424(17) .
O00C Y001 2.3483(10) 8_565
O00D B00H 1.4926(17) .
O00D S002 1.5153(10) 5_666
O00E Y001 2.4232(10) 7_566
O00F Y001 2.2358(11) 6_575
O00G Y001 2.3808(10) 2_656
